data_4076925
loop_
_publ_author_name
'Han, Joon Soo'
'Lim, Weon Cheol'
'Yoo, Bok Ryul'
'Jin, Jung-Il'
'Jung, Il Nam'

_publ_section_title
;
 Friedel&#x2212;Crafts Alkylation of Polychlorobenzenes with
 (1,2-Dichloroethyl)trichlorosilane
;
_journal_issue 18
_journal_name_full Organometallics
_journal_page_first 3803
_journal_paper_doi 10.1021/om020296c
_journal_volume 21
_journal_year 2002
_chemical_formula_sum 'C22 H24 Cl8 Si2'
_chemical_formula_weight 628.19
_chemical_melting_point 456(1)
_chemical_name_common
;
1,2-trans-2,3-trans-4,5,6,7-Tetrachloro-1-(2,3,4,5-tetrachlorophenyl)
-2-trimethylsilyl-3-(trimethylsilylmethyl)indane
;
_chemical_name_systematic
; 
1,2-trans-2,3-trans-4,5,6,7-Tetrachloro-1-(2,3,4,5-tetrachlorophenyl)
-2-trimethylsilyl-3-(trimethylsilylmethyl)indane
;
_space_group_IT_number 2
_symmetry_cell_setting triclinic
_symmetry_space_group_name_Hall '-P 1'
_symmetry_space_group_name_H-M 'P -1'
_atom_sites_solution_hydrogens geom
_atom_sites_solution_primary direct
_atom_sites_solution_secondary difmap
_audit_creation_method SHELXL-97
_cell_angle_alpha 81.6290(10)
_cell_angle_beta 84.5000(10)
_cell_angle_gamma 76.3630(10)
_cell_formula_units_Z 2
_cell_length_a 8.9103(2)
_cell_length_b 12.427
_cell_length_c 13.77350(10)
_cell_measurement_temperature 293(2)
_cell_volume 1463.33(4)
_computing_structure_refinement 'SHELXL-97 (Sheldrick, 1997)'
_computing_structure_solution 'SHELXS-97 (Sheldrick, 1990)'
_diffrn_ambient_temperature 293(2)
_diffrn_measured_fraction_theta_full 0.986
_diffrn_measured_fraction_theta_max 0.986
_diffrn_radiation_monochromator graphite
_diffrn_radiation_source 'fine-focus sealed tube'
_diffrn_radiation_type MoK\a
_diffrn_radiation_wavelength 0.71073
_diffrn_reflns_av_R_equivalents 0.0533
_diffrn_reflns_av_sigmaI/netI 0.0694
_diffrn_reflns_limit_h_max 9
_diffrn_reflns_limit_h_min -9
_diffrn_reflns_limit_k_max 11
_diffrn_reflns_limit_k_min -13
_diffrn_reflns_limit_l_max 15
_diffrn_reflns_limit_l_min -13
_diffrn_reflns_number 6260
_diffrn_reflns_theta_full 23.18
_diffrn_reflns_theta_max 23.18
_diffrn_reflns_theta_min 1.50
_exptl_absorpt_coefficient_mu 0.863
_exptl_crystal_density_diffrn 1.426
_exptl_crystal_density_method 'not measured'
_exptl_crystal_F_000 640
_refine_diff_density_max 0.312
_refine_diff_density_min -0.377
_refine_diff_density_rms 0.077
_refine_ls_extinction_method none
_refine_ls_goodness_of_fit_ref 1.046
_refine_ls_hydrogen_treatment mixed
_refine_ls_matrix_type full
_refine_ls_number_parameters 295
_refine_ls_number_reflns 4099
_refine_ls_number_restraints 0
_refine_ls_restrained_S_all 1.046
_refine_ls_R_factor_all 0.0740
_refine_ls_R_factor_gt 0.0516
_refine_ls_shift/su_max 0.001
_refine_ls_shift/su_mean 0.000
_refine_ls_structure_factor_coef Fsqd
_refine_ls_weighting_details 'calc w=1/[\s^2^(Fo^2^)+(0.0714P)^2^+0.0000P] where P=(Fo^2^+2Fc^2^)/3'
_refine_ls_weighting_scheme calc
_refine_ls_wR_factor_gt 0.1262
_refine_ls_wR_factor_ref 0.1391
_reflns_number_gt 3103
_reflns_number_total 4099
_reflns_threshold_expression >2sigma(I)
_cod_data_source_file om020296c.cif
_cod_data_source_block compound6
_cod_depositor_comments
;
The following automatic conversions were performed:

'_symmetry_cell_setting' value 'Triclinic' changed to 'triclinic'
according to /home/saulius/struct/CIF-dictionaries/cif_core.dic
dictionary named 'cif_core.dic' version 2.4.1 from 2010-06-29.

Automatic conversion script
Id: cif_fix_values 1715 2011-07-08 13:25:40Z adriana 
;
_cod_original_cell_volume 1463.30(3)
_cod_original_sg_symbol_H-M P-1
_cod_database_code 4076925

loop_
_symmetry_equiv_pos_as_xyz
'x, y, z'
'-x, -y, -z'

loop_
_atom_site_label
_atom_site_type_symbol
_atom_site_fract_x
_atom_site_fract_y
_atom_site_fract_z
_atom_site_U_iso_or_equiv
_atom_site_adp_type
_atom_site_occupancy
_atom_site_symmetry_multiplicity
_atom_site_calc_flag
_atom_site_refinement_flags
Si1 Si -0.09563(16) 0.73836(10) -0.02082(9) 0.0509(4) Uani 1 1 d .
Si2 Si 0.08588(14) 0.76870(10) 0.30226(9) 0.0457(3) Uani 1 1 d .
Cl1 Cl 0.05978(12) 0.42916(9) 0.37605(9) 0.0532(3) Uani 1 1 d .
Cl2 Cl -0.04388(15) 0.21851(9) 0.33629(10) 0.0647(4) Uani 1 1 d .
Cl3 Cl -0.35568(16) 0.24437(10) 0.23836(10) 0.0668(4) Uani 1 1 d .
Cl4 Cl -0.57747(16) 0.48119(12) 0.20368(13) 0.0833(5) Uani 1 1 d .
Cl5 Cl -0.41350(14) 0.68069(10) 0.52309(8) 0.0578(3) Uani 1 1 d .
Cl6 Cl -0.66022(14) 0.91025(11) 0.50810(9) 0.0619(4) Uani 1 1 d .
Cl7 Cl -0.66403(15) 1.07902(10) 0.31631(11) 0.0690(4) Uani 1 1 d .
Cl8 Cl -0.41846(16) 1.02164(10) 0.13972(9) 0.0652(4) Uani 1 1 d .
C1 C -0.1707(5) 0.7911(3) 0.1836(3) 0.0384(10) Uani 1 1 d .
H9 H -0.1211 0.8530 0.1583 0.046 Uiso 1 1 calc R
C2 C -0.0586(4) 0.7016(3) 0.2527(3) 0.0375(10) Uani 1 1 d .
H10 H -0.0027 0.6408 0.2159 0.045 Uiso 1 1 calc R
C3 C -0.1694(4) 0.6553(3) 0.3376(3) 0.0332(9) Uani 1 1 d .
H11 H -0.1187 0.6389 0.3998 0.040 Uiso 1 1 calc R
C4 C -0.4148(5) 0.7778(3) 0.4189(3) 0.0386(10) Uani 1 1 d .
C5 C -0.5245(4) 0.8789(3) 0.4112(3) 0.0419(10) Uani 1 1 d .
C6 C -0.5264(5) 0.9542(3) 0.3253(3) 0.0458(11) Uani 1 1 d .
C7 C -0.4168(5) 0.9290(3) 0.2475(3) 0.0450(11) Uani 1 1 d .
C8 C -0.3043(4) 0.8307(3) 0.2565(3) 0.0360(9) Uani 1 1 d .
C9 C -0.3034(4) 0.7549(3) 0.3418(3) 0.0347(9) Uani 1 1 d .
C10 C -0.2182(4) 0.5506(3) 0.3159(3) 0.0354(9) Uani 1 1 d .
C11 C -0.1203(4) 0.4448(3) 0.3318(3) 0.0370(10) Uani 1 1 d .
C12 C -0.1650(5) 0.3504(3) 0.3110(3) 0.0437(10) Uani 1 1 d .
C13 C -0.3053(5) 0.3609(3) 0.2706(3) 0.0430(11) Uani 1 1 d .
C14 C -0.4018(5) 0.4645(4) 0.2545(3) 0.0454(11) Uani 1 1 d .
C15 C -0.3607(5) 0.5580(3) 0.2789(3) 0.0434(10) Uani 1 1 d .
H17 H -0.4301 0.6269 0.2704 0.052 Uiso 1 1 calc R
C16 C -0.2220(5) 0.7454(4) 0.0959(3) 0.0464(11) Uani 1 1 d .
H8A H -0.3229 0.7910 0.0796 0.056 Uiso 1 1 calc R
H8B H -0.2358 0.6706 0.1190 0.056 Uiso 1 1 calc R
C17 C -0.2039(7) 0.6872(5) -0.1077(4) 0.0782(17) Uani 1 1 d .
H1A H -0.2934 0.7441 -0.1262 0.117 Uiso 1 1 calc R
H1B H -0.2359 0.6214 -0.0761 0.117 Uiso 1 1 calc R
H1C H -0.1381 0.6698 -0.1653 0.117 Uiso 1 1 calc R
C18 C -0.0677(8) 0.8813(4) -0.0687(4) 0.0847(19) Uani 1 1 d .
H3A H -0.1666 0.9325 -0.0734 0.127 Uiso 1 1 calc R
H3B H -0.0141 0.8802 -0.1326 0.127 Uiso 1 1 calc R
H3C H -0.0078 0.9046 -0.0247 0.127 Uiso 1 1 calc R
C19 C 0.0964(6) 0.6404(5) -0.0024(4) 0.0815(17) Uani 1 1 d .
H2A H 0.1481 0.6261 -0.0652 0.122 Uiso 1 1 calc R
H2B H 0.0817 0.5715 0.0344 0.122 Uiso 1 1 calc R
H2C H 0.1581 0.6731 0.0330 0.122 Uiso 1 1 calc R
C20 C -0.0186(6) 0.8967(4) 0.3577(4) 0.0737(16) Uani 1 1 d .
H4A H -0.0821 0.9466 0.3102 0.111 Uiso 1 1 calc R
H4B H 0.0553 0.9331 0.3773 0.111 Uiso 1 1 calc R
H4C H -0.0825 0.8760 0.4142 0.111 Uiso 1 1 calc R
C21 C 0.2195(6) 0.8079(4) 0.1974(4) 0.0673(15) Uani 1 1 d .
H5A H 0.1626 0.8653 0.1518 0.101 Uiso 1 1 calc R
H5B H 0.2653 0.7436 0.1648 0.101 Uiso 1 1 calc R
H5C H 0.2995 0.8348 0.2217 0.101 Uiso 1 1 calc R
C22 C 0.2015(5) 0.6708(4) 0.3970(3) 0.0606(13) Uani 1 1 d .
H6A H 0.1332 0.6468 0.4496 0.091 Uiso 1 1 calc R
H6B H 0.2696 0.7078 0.4224 0.091 Uiso 1 1 calc R
H6C H 0.2613 0.6071 0.3681 0.091 Uiso 1 1 calc R

loop_
_atom_site_aniso_label
_atom_site_aniso_U_11
_atom_site_aniso_U_22
_atom_site_aniso_U_33
_atom_site_aniso_U_23
_atom_site_aniso_U_13
_atom_site_aniso_U_12
Si1 0.0727(9) 0.0451(7) 0.0375(7) -0.0096(6) -0.0017(6) -0.0168(7)
Si2 0.0384(7) 0.0472(7) 0.0563(8) -0.0139(6) -0.0065(6) -0.0131(6)
Cl1 0.0386(7) 0.0535(7) 0.0655(8) -0.0107(6) -0.0132(5) -0.0003(5)
Cl2 0.0667(9) 0.0374(6) 0.0832(9) -0.0108(6) 0.0020(7) 0.0010(6)
Cl3 0.0809(9) 0.0531(7) 0.0780(9) -0.0272(7) 0.0022(7) -0.0296(7)
Cl4 0.0557(9) 0.0813(9) 0.1264(13) -0.0385(9) -0.0343(8) -0.0159(7)
Cl5 0.0497(7) 0.0712(8) 0.0452(7) -0.0007(6) 0.0007(5) -0.0047(6)
Cl6 0.0448(7) 0.0749(8) 0.0657(8) -0.0321(7) 0.0085(6) -0.0036(6)
Cl7 0.0527(8) 0.0486(7) 0.0975(10) -0.0145(7) -0.0060(7) 0.0085(6)
Cl8 0.0784(9) 0.0458(7) 0.0649(8) 0.0043(6) -0.0118(7) -0.0051(6)
C1 0.039(2) 0.039(2) 0.038(2) -0.0069(19) -0.0006(18) -0.0099(19)
C2 0.036(2) 0.039(2) 0.038(2) -0.0127(19) -0.0001(18) -0.0053(19)
C3 0.029(2) 0.040(2) 0.032(2) -0.0099(18) -0.0076(16) -0.0058(18)
C4 0.034(2) 0.042(2) 0.044(2) -0.012(2) -0.0090(19) -0.011(2)
C5 0.026(2) 0.048(3) 0.056(3) -0.024(2) -0.0037(19) -0.007(2)
C6 0.037(3) 0.038(2) 0.065(3) -0.018(2) -0.011(2) -0.003(2)
C7 0.045(3) 0.039(2) 0.053(3) -0.013(2) -0.009(2) -0.006(2)
C8 0.036(2) 0.036(2) 0.040(2) -0.0110(19) -0.0087(18) -0.0088(19)
C9 0.028(2) 0.035(2) 0.043(2) -0.0104(19) -0.0070(18) -0.0048(18)
C10 0.033(2) 0.041(2) 0.034(2) -0.0085(19) -0.0021(17) -0.0101(19)
C11 0.035(2) 0.043(2) 0.034(2) -0.0054(19) -0.0026(18) -0.009(2)
C12 0.049(3) 0.037(2) 0.042(2) -0.006(2) 0.005(2) -0.005(2)
C13 0.050(3) 0.043(3) 0.043(2) -0.015(2) 0.005(2) -0.019(2)
C14 0.038(3) 0.049(3) 0.053(3) -0.014(2) -0.004(2) -0.013(2)
C15 0.039(3) 0.040(2) 0.053(3) -0.012(2) -0.005(2) -0.006(2)
C16 0.048(3) 0.054(3) 0.041(2) -0.012(2) -0.008(2) -0.012(2)
C17 0.124(5) 0.070(4) 0.046(3) -0.011(3) -0.013(3) -0.029(4)
C18 0.143(6) 0.063(4) 0.057(3) -0.008(3) 0.002(3) -0.044(4)
C19 0.075(4) 0.094(4) 0.071(4) -0.026(3) 0.004(3) -0.004(3)
C20 0.056(3) 0.070(3) 0.107(4) -0.050(3) -0.015(3) -0.009(3)
C21 0.060(3) 0.076(4) 0.074(3) -0.002(3) -0.002(3) -0.036(3)
C22 0.046(3) 0.082(3) 0.061(3) -0.010(3) -0.016(2) -0.022(3)

loop_
_atom_type_symbol
_atom_type_description
_atom_type_scat_dispersion_real
_atom_type_scat_dispersion_imag
_atom_type_scat_source
C C 0.0033 0.0016 'International Tables Vol C Tables 4.2.6.8 and 6.1.1.4'
Si Si 0.0817 0.0704 'International Tables Vol C Tables 4.2.6.8 and 6.1.1.4'
Cl Cl 0.1484 0.1585 'International Tables Vol C Tables 4.2.6.8 and 6.1.1.4'
H H 0.0000 0.0000 'International Tables Vol C Tables 4.2.6.8 and 6.1.1.4'

loop_
_geom_angle_atom_site_label_1
_geom_angle_atom_site_label_2
_geom_angle_atom_site_label_3
_geom_angle
C19 Si1 C18 109.8(3)
C19 Si1 C17 109.9(3)
C18 Si1 C17 110.8(2)
C19 Si1 C16 112.0(2)
C18 Si1 C16 108.9(2)
C17 Si1 C16 105.3(2)
C22 Si2 C21 108.9(2)
C22 Si2 C20 108.8(3)
C21 Si2 C20 109.5(3)
C22 Si2 C2 111.48(19)
C21 Si2 C2 108.1(2)
C20 Si2 C2 110.2(2)
C8 C1 C16 112.9(3)
C8 C1 C2 101.0(3)
C16 C1 C2 114.8(3)
C1 C2 C3 104.9(3)
C1 C2 Si2 110.4(3)
C3 C2 Si2 112.4(2)
C9 C3 C10 112.9(3)
C9 C3 C2 101.5(3)
C10 C3 C2 113.4(3)
C9 C4 C5 119.4(4)
C9 C4 Cl5 119.4(3)
C5 C4 Cl5 121.2(3)
C4 C5 C6 120.1(4)
C4 C5 Cl6 119.9(3)
C6 C5 Cl6 120.0(3)
C5 C6 C7 120.0(4)
C5 C6 Cl7 119.7(3)
C7 C6 Cl7 120.4(4)
C8 C7 C6 119.9(4)
C8 C7 Cl8 119.6(3)
C6 C7 Cl8 120.5(3)
C7 C8 C9 120.1(4)
C7 C8 C1 128.1(4)
C9 C8 C1 111.8(3)
C8 C9 C4 120.4(4)
C8 C9 C3 111.5(3)
C4 C9 C3 128.1(4)
C15 C10 C11 117.5(3)
C15 C10 C3 121.3(4)
C11 C10 C3 121.2(3)
C10 C11 C12 120.8(4)
C10 C11 Cl1 120.2(3)
C12 C11 Cl1 119.1(3)
C13 C12 C11 120.5(4)
C13 C12 Cl2 119.7(3)
C11 C12 Cl2 119.8(3)
C14 C13 C12 119.1(4)
C14 C13 Cl3 120.6(3)
C12 C13 Cl3 120.3(3)
C13 C14 C15 120.7(4)
C13 C14 Cl4 120.5(3)
C15 C14 Cl4 118.8(3)
C14 C15 C10 121.5(4)
C1 C16 Si1 119.3(3)

loop_
_geom_bond_atom_site_label_1
_geom_bond_atom_site_label_2
_geom_bond_distance
Si1 C19 1.867(6)
Si1 C18 1.868(5)
Si1 C17 1.871(5)
Si1 C16 1.873(4)
Si2 C22 1.857(5)
Si2 C21 1.866(5)
Si2 C20 1.871(5)
Si2 C2 1.913(4)
Cl1 C11 1.729(4)
Cl2 C12 1.745(4)
Cl3 C13 1.740(4)
Cl4 C14 1.731(4)
Cl5 C4 1.735(4)
Cl6 C5 1.737(4)
Cl7 C6 1.732(4)
Cl8 C7 1.739(4)
C1 C8 1.519(5)
C1 C16 1.555(5)
C1 C2 1.578(5)
C2 C3 1.588(5)
C3 C9 1.507(5)
C3 C10 1.542(5)
C4 C9 1.395(5)
C4 C5 1.396(6)
C5 C6 1.396(6)
C6 C7 1.398(6)
C7 C8 1.384(6)
C8 C9 1.394(5)
C10 C15 1.392(5)
C10 C11 1.396(6)
C11 C12 1.399(6)
C12 C13 1.387(6)
C13 C14 1.371(6)
C14 C15 1.391(6)
